data_9001544
loop_
_publ_author_name
'Della Ventura, G.'
'Robert, J.-L.'
'Raudsepp, M.'
'Hawthorne, F. C.'

_publ_section_title
;
 Site occupancies in monoclinic amphiboles: Rietveld structure refinement of
 synthetic magnesium cobalt potassium richterite
 Sample: KCo60
 Atomic parameters from ICSD
;
_journal_name_full 'American Mineralogist'
_journal_page_first 633
_journal_page_last 640
_journal_volume 78
_journal_year 1993
_chemical_formula_sum 'Ca Co2.92 H2 K Mg2.08 Na O24 Si8'
_chemical_name_mineral Richterite
_space_group_IT_number 12
_symmetry_space_group_name_Hall '-C 2y'
_symmetry_space_group_name_H-M 'C 1 2/m 1'
_cell_angle_alpha 90
_cell_angle_beta 104.829
_cell_angle_gamma 90
_cell_formula_units_Z 2
_cell_length_a 10.0923
_cell_length_b 18.032
_cell_length_c 5.2742
_cell_volume 927.854
_database_code_amcsd 0001582
_exptl_crystal_density_diffrn 3.348
_cod_original_formula_sum 'Si8 (Mg2.08 Co2.92) (Na Ca) K O24 H2'
_cod_database_code 9001544

loop_
_space_group_symop_operation_xyz
x,y,z
1/2+x,1/2+y,z
x,-y,z
1/2+x,1/2-y,z
-x,y,-z
1/2-x,1/2+y,-z
-x,-y,-z
1/2-x,1/2-y,-z

loop_
_atom_site_label
_atom_site_fract_x
_atom_site_fract_y
_atom_site_fract_z
_atom_site_occupancy
_atom_site_U_iso_or_equiv
_atom_site_type_symbol
_atom_site_attached_hydrogens
Si1 0.28060 0.08670 0.30250 1.00000 0.00507 Si 0
Si2 0.28220 0.17140 0.80400 1.00000 0.00507 Si 0
Mg1 0.00000 0.08950 0.50000 0.38000 0.00760 Mg 0
Co1 0.00000 0.08950 0.50000 0.62000 0.00760 Co 0
Mg2 0.00000 0.17970 0.00000 0.50000 0.00760 Mg 0
Co2 0.00000 0.17970 0.00000 0.50000 0.00760 Co 0
Mg3 0.00000 0.00000 0.00000 0.32000 0.00760 Mg 0
Co3 0.00000 0.00000 0.00000 0.68000 0.00760 Co 0
Na 0.00000 0.27320 0.50000 0.50000 0.01140 Na 0
Ca 0.00000 0.27320 0.50000 0.50000 0.01140 Ca 0
K 0.01460 0.50000 0.05720 0.50000 0.02913 K 0
O1 0.11300 0.09090 0.20890 1.00000 0.01013 O 0
O2 0.11210 0.17350 0.71240 1.00000 0.01013 O 0
O-H3 0.10260 0.00000 0.71370 1.00000 0.01013 O 1
O4 0.35490 0.24700 0.78080 1.00000 0.01013 O 0
O5 0.34280 0.13130 0.10060 1.00000 0.01393 O 0
O6 0.34130 0.11660 0.60830 1.00000 0.01393 O 0
O7 0.32700 0.00000 0.30660 1.00000 0.01520 O 0

loop_
_cod_changelog_entry_id
_cod_changelog_entry_author
_cod_changelog_entry_date
_cod_changelog_entry_text
1
;cod-tools version 3.8.0
Id: cif_guess_AMCSD_atom_types 9574 2023-05-10 09:00:05Z saulius
;
2023-05-10T18:47:28+03:00
;Derived atom types and hydrogen counts
from atom names that follow the AMCSD naming convention
(Wat == water, O-H == hydroxyl).
;

loop_
_cod_related_entry_id
_cod_related_entry_database
_cod_related_entry_code
1 AMCSD 0001582
